data_4516800
loop_
_publ_author_name
'Shu, Dongxu'
'Mouat, Aidan R.'
'Stephenson, Casey J.'
'Invergo, Anna M.'
'Delferro, Massimiliano'
'Marks, Tobin J.'

_publ_section_title
;
 Ligand-Unsymmetrical Phenoxyiminato Dinickel Catalyst for High Molecular
 Weight Long-Chain Branched Polyethylenes
;
_journal_issue 11
_journal_name_full 'ACS Macro Letters'
_journal_page_first 1297
_journal_paper_doi 10.1021/acsmacrolett.5b00781
_journal_volume 4
_journal_year 2015
_chemical_formula_moiety 'C30 H31 N O6 S'
_chemical_formula_sum 'C28 H25 N O5 S'
_chemical_formula_weight 487.55
_chemical_name_systematic (SO2)-FI2-OMe2
_space_group_crystal_system orthorhombic
_space_group_IT_number 61
_space_group_name_Hall '-P 2ac 2ab'
_space_group_name_H-M_alt 'P b c a'
_atom_sites_solution_hydrogens geom
_atom_sites_solution_primary direct
_audit_creation_date 2015-03-31
_audit_creation_method
;
Olex2 1.2
(compiled 2015.01.26 svn.r3150 for OlexSys, GUI svn.r4998)
;
_cell_angle_alpha 90
_cell_angle_beta 90
_cell_angle_gamma 90
_cell_formula_units_Z 8
_cell_length_a 20.2492(5)
_cell_length_b 8.0522(2)
_cell_length_c 31.5344(6)
_cell_measurement_reflns_used 9605
_cell_measurement_temperature 100
_cell_measurement_theta_max 64.98
_cell_measurement_theta_min 5.19
_cell_volume 5141.7(2)
_computing_cell_refinement 'SAINT V7.23A (Bruker, 2005)'
_computing_data_collection 'APEX2 V2.1-4 (Bruker, 2007)'
_computing_data_reduction 'Bruker SAINT'
_computing_molecular_graphics 'Olex2 (Dolomanov et al., 2009)'
_computing_publication_material 'Olex2 (Dolomanov et al., 2009)'
_computing_structure_refinement 'XL (Sheldrick, 2008)'
_computing_structure_solution 'ShelXT (Sheldrick, 2015)'
_diffrn_ambient_temperature 100.04
_diffrn_detector_area_resol_mean 8
_diffrn_measured_fraction_theta_full 0.997
_diffrn_measured_fraction_theta_max 0.997
_diffrn_measurement_device_type 'Bruker SMART APEX CCD area detector'
_diffrn_measurement_method '\w and \f scans'
_diffrn_radiation_monochromator 'Quazar optics'
_diffrn_radiation_type CuK\a
_diffrn_radiation_wavelength 1.54178
_diffrn_reflns_av_R_equivalents 0.0346
_diffrn_reflns_av_unetI/netI 0.0181
_diffrn_reflns_Laue_measured_fraction_full 0.997
_diffrn_reflns_Laue_measured_fraction_max 0.997
_diffrn_reflns_limit_h_max 20
_diffrn_reflns_limit_h_min -23
_diffrn_reflns_limit_k_max 9
_diffrn_reflns_limit_k_min -9
_diffrn_reflns_limit_l_max 37
_diffrn_reflns_limit_l_min -37
_diffrn_reflns_number 47895
_diffrn_reflns_point_group_measured_fraction_full 0.997
_diffrn_reflns_point_group_measured_fraction_max 0.997
_diffrn_reflns_theta_full 65.021
_diffrn_reflns_theta_max 65.021
_diffrn_reflns_theta_min 5.192
_diffrn_source microsource
_diffrn_standards_number 0
_exptl_absorpt_coefficient_mu 1.431
_exptl_absorpt_correction_T_max 0.7526
_exptl_absorpt_correction_T_min 0.6492
_exptl_absorpt_correction_type multi-scan
_exptl_absorpt_process_details
'SADABS-2014/5 (Bruker,2014/5) was used for absorption correction. wR2(int) was 0.0721 before and 0.0445 after correction. The Ratio of minimum to maximum transmission is 0.8626. The \l/2 correction factor is Not present.'
_exptl_crystal_colour 'clear dark red'
_exptl_crystal_colour_lustre clear
_exptl_crystal_colour_modifier dark
_exptl_crystal_colour_primary red
_exptl_crystal_density_diffrn 1.260
_exptl_crystal_description Plate
_exptl_crystal_F_000 2048
_exptl_crystal_preparation 'The compound is the dimethoxy-acetal of the half-substituted Fi2-SO2 moiety.'
_exptl_crystal_recrystallization_method
'The compound was crystallized from slow evaporation of a DCM-MeOH-toluene mixture at room temperature.'
_exptl_crystal_size_max 0.326
_exptl_crystal_size_mid 0.28
_exptl_crystal_size_min 0.03
_refine_diff_density_max 0.674
_refine_diff_density_min -0.304
_refine_diff_density_rms 0.050
_refine_ls_extinction_method none
_refine_ls_goodness_of_fit_ref 1.105
_refine_ls_hydrogen_treatment constr
_refine_ls_matrix_type full
_refine_ls_number_parameters 349
_refine_ls_number_reflns 4368
_refine_ls_number_restraints 0
_refine_ls_restrained_S_all 1.105
_refine_ls_R_factor_all 0.0450
_refine_ls_R_factor_gt 0.0412
_refine_ls_shift/su_max 0.000
_refine_ls_shift/su_mean 0.000
_refine_ls_structure_factor_coef Fsqd
_refine_ls_weighting_details 'w=1/[\s^2^(Fo^2^)+(0.0378P)^2^+5.9808P] where P=(Fo^2^+2Fc^2^)/3'
_refine_ls_weighting_scheme calc
_refine_ls_wR_factor_gt 0.1016
_refine_ls_wR_factor_ref 0.1040
_reflns_Friedel_coverage 0.000
_reflns_number_gt 4014
_reflns_number_total 4368
_reflns_threshold_expression 'I > 2\s(I)'
_cod_data_source_file mz5b00781_si_005.cif
_cod_data_source_block 1am165_a
_cod_database_code 4516800
_shelx_space_group_comment
;
The symmetry employed for this shelxl refinement is uniquely defined
by the following loop, which should always be used as a source of
symmetry information in preference to the above space-group names.
They are only intended as comments.
;
_shelx_estimated_absorpt_t_max 0.958
_shelx_estimated_absorpt_t_min 0.653
_olex2_refinement_description
;
1. Fixed Uiso
 At 1.2 times of:
  All C(H) groups, All N(H) groups
 At 1.5 times of:
  All C(H,H,H) groups, All O(H) groups
2.a Ternary CH refined with riding coordinates:
 C28(H28)
2.b Aromatic/amide H refined with riding coordinates:
 N1(H1A), C15(H15), C14(H14), C4(H4), C3(H3), C13(H13), C20(H20), C23(H23),
 C6(H6), C19(H19), C22(H22), C11(H11), C16(H16), C7(H7)
2.c Idealised Me refined as rotating group:
 C26(H26A,H26B,H26C), C27(H27A,H27B,H27C), C29(H29A,H29B,H29C), C25(H25A,H25B,
 H25C), C30(H30A,H30B,H30C)
2.d Idealised tetrahedral OH refined as rotating group:
 O1(H1)
;
_shelx_shelxl_version_number 2014/7
_olex2_exptl_crystal_mounting_method 'The crystal was mounted in Paratone-N on a brass tip.'
_olex2_submission_original_sample_id 1AM165
_olex2_submission_special_instructions 'No special instructions were received'

loop_
_space_group_symop_operation_xyz
'x, y, z'
'-x+1/2, -y, z+1/2'
'-x, y+1/2, -z+1/2'
'x+1/2, -y+1/2, -z'
'-x, -y, -z'
'x-1/2, y, -z-1/2'
'x, -y-1/2, z-1/2'
'-x-1/2, y-1/2, z'

loop_
_atom_site_label
_atom_site_type_symbol
_atom_site_fract_x
_atom_site_fract_y
_atom_site_fract_z
_atom_site_U_iso_or_equiv
_atom_site_adp_type
_atom_site_occupancy
_atom_site_site_symmetry_order
_atom_site_calc_flag
_atom_site_refinement_flags_posn
S1 S 0.36111(2) 0.35916(6) 0.47575(2) 0.01931(14) Uani 1 1 d .
O1 O 0.52243(7) 0.68957(19) 0.34280(5) 0.0290(3) Uani 1 1 d .
H1 H 0.5064 0.6400 0.3639 0.044 Uiso 1 1 calc GR
O5 O 0.63123(8) 0.9758(2) 0.27035(5) 0.0367(4) Uani 1 1 d .
O3 O 0.39568(7) 0.50216(16) 0.45959(4) 0.0226(3) Uani 1 1 d .
O6 O 0.57251(8) 0.7765(2) 0.23512(5) 0.0365(4) Uani 1 1 d .
O2 O 0.51720(7) 0.49766(17) 0.40585(4) 0.0242(3) Uani 1 1 d .
O4 O 0.29741(7) 0.38113(18) 0.49513(4) 0.0251(3) Uani 1 1 d .
N1 N 0.51416(8) 0.3093(2) 0.47384(5) 0.0202(4) Uani 1 1 d .
H1A H 0.4920 0.3789 0.4577 0.024 Uiso 1 1 calc R
C26 C 0.38429(11) -0.1394(3) 0.30088(7) 0.0286(5) Uani 1 1 d .
H26A H 0.3801 -0.2315 0.2808 0.043 Uiso 1 1 calc GR
H26B H 0.4296 -0.1351 0.3117 0.043 Uiso 1 1 calc GR
H26C H 0.3738 -0.0347 0.2865 0.043 Uiso 1 1 calc GR
C15 C 0.41429(11) 0.1033(3) 0.57894(6) 0.0262(5) Uani 1 1 d .
H15 H 0.3920 0.0545 0.6023 0.031 Uiso 1 1 calc R
C27 C 0.35124(11) -0.3346(3) 0.35866(7) 0.0267(5) Uani 1 1 d .
H27A H 0.3944 -0.3301 0.3727 0.040 Uiso 1 1 calc GR
H27B H 0.3518 -0.4214 0.3369 0.040 Uiso 1 1 calc GR
H27C H 0.3169 -0.3598 0.3796 0.040 Uiso 1 1 calc GR
C29 C 0.61875(16) 1.1034(3) 0.30035(9) 0.0487(7) Uani 1 1 d .
H29A H 0.6285 1.0624 0.3289 0.073 Uiso 1 1 calc GR
H29B H 0.5723 1.1366 0.2987 0.073 Uiso 1 1 calc GR
H29C H 0.6469 1.1993 0.2941 0.073 Uiso 1 1 calc GR
C14 C 0.48252(11) 0.0895(3) 0.57509(7) 0.0264(5) Uani 1 1 d .
H14 H 0.5068 0.0313 0.5962 0.032 Uiso 1 1 calc R
C17 C 0.41195(10) 0.2582(2) 0.51360(6) 0.0199(4) Uani 1 1 d .
C4 C 0.71180(11) 0.5224(3) 0.31935(7) 0.0319(5) Uani 1 1 d .
H4 H 0.7546 0.4822 0.3126 0.038 Uiso 1 1 calc R
C9 C 0.57671(10) 0.4536(3) 0.39950(6) 0.0224(4) Uani 1 1 d .
C3 C 0.68257(12) 0.6405(3) 0.29384(7) 0.0321(5) Uani 1 1 d .
H3 H 0.7064 0.6818 0.2701 0.039 Uiso 1 1 calc R
C12 C 0.48112(10) 0.2427(2) 0.50924(6) 0.0199(4) Uani 1 1 d .
C24 C 0.33648(10) -0.1657(2) 0.33782(6) 0.0225(4) Uani 1 1 d .
C13 C 0.51558(11) 0.1589(2) 0.54120(6) 0.0240(4) Uani 1 1 d .
H13 H 0.5623 0.1498 0.5395 0.029 Uiso 1 1 calc R
C20 C 0.30871(10) -0.0448(3) 0.41001(6) 0.0235(4) Uani 1 1 d .
H20 H 0.2819 -0.1398 0.4147 0.028 Uiso 1 1 calc R
C8 C 0.60918(10) 0.3398(3) 0.42788(6) 0.0233(4) Uani 1 1 d .
C1 C 0.58433(11) 0.6356(3) 0.33593(6) 0.0253(5) Uani 1 1 d .
C21 C 0.34224(9) -0.0289(2) 0.37134(6) 0.0200(4) Uani 1 1 d .
C5 C 0.67868(11) 0.4606(3) 0.35545(7) 0.0261(5) Uani 1 1 d .
C23 C 0.38646(10) 0.2341(3) 0.39649(6) 0.0212(4) Uani 1 1 d .
H23 H 0.4130 0.3297 0.3919 0.025 Uiso 1 1 calc R
C6 C 0.70873(11) 0.3453(3) 0.38430(7) 0.0294(5) Uani 1 1 d .
H6 H 0.7524 0.3076 0.3790 0.035 Uiso 1 1 calc R
C19 C 0.31354(10) 0.0732(3) 0.44147(6) 0.0224(4) Uani 1 1 d .
H19 H 0.2903 0.0602 0.4674 0.027 Uiso 1 1 calc R
C25 C 0.26551(11) -0.1676(3) 0.32024(7) 0.0305(5) Uani 1 1 d .
H25A H 0.2342 -0.1816 0.3437 0.046 Uiso 1 1 calc GR
H25B H 0.2606 -0.2599 0.3002 0.046 Uiso 1 1 calc GR
H25C H 0.2565 -0.0626 0.3056 0.046 Uiso 1 1 calc GR
C22 C 0.38022(10) 0.1137(3) 0.36509(6) 0.0217(4) Uani 1 1 d .
H22 H 0.4023 0.1289 0.3388 0.026 Uiso 1 1 calc R
C2 C 0.61915(11) 0.7014(3) 0.30162(7) 0.0289(5) Uani 1 1 d .
C18 C 0.35330(9) 0.2126(2) 0.43459(6) 0.0199(4) Uani 1 1 d .
C28 C 0.58796(12) 0.8371(3) 0.27525(7) 0.0320(5) Uani 1 1 d .
H28 H 0.5465 0.8749 0.2895 0.038 Uiso 1 1 calc R
C10 C 0.61355(10) 0.5168(3) 0.36323(6) 0.0238(5) Uani 1 1 d .
C30 C 0.53198(13) 0.8913(3) 0.21191(8) 0.0386(6) Uani 1 1 d .
H30A H 0.5208 0.8435 0.1842 0.058 Uiso 1 1 calc GR
H30B H 0.5561 0.9955 0.2078 0.058 Uiso 1 1 calc GR
H30C H 0.4914 0.9131 0.2279 0.058 Uiso 1 1 calc GR
C11 C 0.57645(10) 0.2752(2) 0.46282(6) 0.0226(4) Uani 1 1 d .
H11 H 0.6003 0.2004 0.4804 0.027 Uiso 1 1 calc R
C16 C 0.37935(11) 0.1888(2) 0.54835(6) 0.0230(4) Uani 1 1 d .
H16 H 0.3328 0.2005 0.5510 0.028 Uiso 1 1 calc R
C7 C 0.67620(11) 0.2890(3) 0.41902(7) 0.0274(5) Uani 1 1 d .
H7 H 0.6979 0.2148 0.4379 0.033 Uiso 1 1 calc R

loop_
_atom_site_aniso_label
_atom_site_aniso_U_11
_atom_site_aniso_U_22
_atom_site_aniso_U_33
_atom_site_aniso_U_23
_atom_site_aniso_U_13
_atom_site_aniso_U_12
S1 0.0212(3) 0.0173(2) 0.0194(2) -0.00021(18) -0.00305(18) 0.00103(19)
O1 0.0284(8) 0.0326(8) 0.0261(8) 0.0057(7) 0.0008(6) -0.0020(7)
O5 0.0419(10) 0.0289(8) 0.0394(9) 0.0004(7) 0.0002(7) -0.0074(7)
O3 0.0280(8) 0.0164(7) 0.0235(7) 0.0012(6) -0.0044(6) -0.0003(6)
O6 0.0460(10) 0.0319(9) 0.0315(8) -0.0001(7) -0.0061(7) 0.0028(8)
O2 0.0227(8) 0.0233(7) 0.0266(7) 0.0004(6) 0.0008(6) -0.0004(6)
O4 0.0236(7) 0.0270(8) 0.0248(7) -0.0009(6) -0.0001(6) 0.0048(6)
N1 0.0220(9) 0.0170(8) 0.0215(8) -0.0009(7) -0.0037(7) 0.0008(7)
C26 0.0378(12) 0.0225(11) 0.0254(11) -0.0028(9) 0.0018(9) 0.0011(10)
C15 0.0383(13) 0.0191(10) 0.0212(10) 0.0016(8) -0.0011(9) -0.0034(9)
C27 0.0277(11) 0.0212(11) 0.0313(11) -0.0008(9) 0.0010(9) -0.0001(9)
C29 0.0691(19) 0.0322(14) 0.0447(15) -0.0039(12) -0.0109(14) -0.0012(13)
C14 0.0373(13) 0.0175(10) 0.0244(10) -0.0001(8) -0.0095(9) 0.0039(9)
C17 0.0259(11) 0.0148(9) 0.0191(9) -0.0015(8) -0.0051(8) -0.0011(8)
C4 0.0305(12) 0.0309(12) 0.0344(12) -0.0111(10) 0.0089(10) -0.0046(10)
C9 0.0244(11) 0.0190(10) 0.0238(10) -0.0073(8) -0.0009(8) -0.0042(9)
C3 0.0393(13) 0.0333(12) 0.0237(11) -0.0030(10) 0.0047(10) -0.0069(11)
C12 0.0263(11) 0.0128(9) 0.0207(10) -0.0034(8) -0.0050(8) -0.0009(8)
C24 0.0245(11) 0.0191(10) 0.0239(10) -0.0014(8) -0.0027(8) -0.0014(8)
C13 0.0268(11) 0.0192(10) 0.0261(10) -0.0023(8) -0.0064(9) 0.0024(8)
C20 0.0223(10) 0.0204(10) 0.0278(10) 0.0007(9) -0.0007(8) -0.0061(9)
C8 0.0239(11) 0.0199(10) 0.0262(10) -0.0069(8) -0.0002(8) -0.0022(8)
C1 0.0313(12) 0.0234(11) 0.0213(10) -0.0045(8) -0.0024(9) -0.0053(9)
C21 0.0165(9) 0.0200(10) 0.0234(10) 0.0003(8) -0.0047(8) 0.0006(8)
C5 0.0281(11) 0.0224(11) 0.0278(11) -0.0094(9) 0.0010(9) -0.0033(9)
C23 0.0221(10) 0.0184(10) 0.0231(10) 0.0033(8) -0.0027(8) -0.0033(8)
C6 0.0233(11) 0.0281(12) 0.0366(12) -0.0101(10) 0.0048(9) 0.0002(9)
C19 0.0203(10) 0.0247(11) 0.0222(10) 0.0012(8) -0.0001(8) -0.0036(8)
C25 0.0316(13) 0.0243(11) 0.0355(12) -0.0082(9) -0.0095(10) 0.0013(9)
C22 0.0211(10) 0.0223(10) 0.0216(10) 0.0018(8) -0.0015(8) -0.0015(8)
C2 0.0333(12) 0.0286(12) 0.0248(11) -0.0046(9) -0.0004(9) -0.0077(10)
C18 0.0189(10) 0.0197(10) 0.0211(10) 0.0000(8) -0.0049(8) 0.0008(8)
C28 0.0376(13) 0.0311(12) 0.0274(11) 0.0026(9) 0.0014(10) -0.0081(10)
C10 0.0264(11) 0.0212(10) 0.0239(10) -0.0083(8) 0.0020(8) -0.0074(9)
C30 0.0440(14) 0.0369(13) 0.0350(13) 0.0039(11) -0.0061(11) 0.0015(12)
C11 0.0259(11) 0.0157(10) 0.0262(10) -0.0050(8) -0.0066(9) 0.0008(8)
C16 0.0280(11) 0.0177(10) 0.0235(10) -0.0024(8) -0.0017(8) -0.0013(8)
C7 0.0263(11) 0.0225(11) 0.0334(12) -0.0040(9) -0.0031(9) 0.0028(9)

loop_
_atom_type_symbol
_atom_type_description
_atom_type_scat_dispersion_real
_atom_type_scat_dispersion_imag
_atom_type_scat_source
C C 0.0181 0.0091 'International Tables Vol C Tables 4.2.6.8 and 6.1.1.4'
H H 0.0000 0.0000 'International Tables Vol C Tables 4.2.6.8 and 6.1.1.4'
N N 0.0311 0.0180 'International Tables Vol C Tables 4.2.6.8 and 6.1.1.4'
O O 0.0492 0.0322 'International Tables Vol C Tables 4.2.6.8 and 6.1.1.4'
S S 0.3331 0.5567 'International Tables Vol C Tables 4.2.6.8 and 6.1.1.4'

loop_
_geom_angle_atom_site_label_1
_geom_angle_atom_site_label_2
_geom_angle_atom_site_label_3
_geom_angle
O3 S1 C17 108.80(9)
O3 S1 C18 108.58(9)
O4 S1 O3 119.19(9)
O4 S1 C17 106.92(9)
O4 S1 C18 108.36(9)
C18 S1 C17 103.94(9)
C1 O1 H1 109.5
C29 O5 C28 112.64(19)
C28 O6 C30 111.51(18)
C12 N1 H1A 117.4
C11 N1 H1A 117.4
C11 N1 C12 125.20(17)
H26A C26 H26B 109.5
H26A C26 H26C 109.5
H26B C26 H26C 109.5
C24 C26 H26A 109.5
C24 C26 H26B 109.5
C24 C26 H26C 109.5
C14 C15 H15 120.4
C16 C15 H15 120.4
C16 C15 C14 119.2(2)
H27A C27 H27B 109.5
H27A C27 H27C 109.5
H27B C27 H27C 109.5
C24 C27 H27A 109.5
C24 C27 H27B 109.5
C24 C27 H27C 109.5
O5 C29 H29A 109.5
O5 C29 H29B 109.5
O5 C29 H29C 109.5
H29A C29 H29B 109.5
H29A C29 H29C 109.5
H29B C29 H29C 109.5
C15 C14 H14 119.4
C13 C14 C15 121.14(19)
C13 C14 H14 119.4
C12 C17 S1 123.40(15)
C16 C17 S1 115.93(16)
C16 C17 C12 120.64(18)
C3 C4 H4 119.7
C3 C4 C5 120.6(2)
C5 C4 H4 119.7
O2 C9 C8 120.83(19)
O2 C9 C10 120.72(19)
C8 C9 C10 118.45(19)
C4 C3 H3 118.8
C4 C3 C2 122.3(2)
C2 C3 H3 118.8
N1 C12 C17 120.97(17)
C13 C12 N1 121.19(18)
C13 C12 C17 117.83(19)
C26 C24 C27 108.94(17)
C26 C24 C21 112.21(17)
C26 C24 C25 108.54(17)
C27 C24 C25 109.01(17)
C21 C24 C27 109.02(16)
C21 C24 C25 109.08(16)
C14 C13 C12 120.8(2)
C14 C13 H13 119.6
C12 C13 H13 119.6
C21 C20 H20 119.0
C19 C20 H20 119.0
C19 C20 C21 121.95(19)
C9 C8 C7 119.28(19)
C11 C8 C9 120.95(19)
C11 C8 C7 119.75(19)
O1 C1 C2 118.24(19)
O1 C1 C10 120.66(19)
C2 C1 C10 121.1(2)
C20 C21 C24 119.88(18)
C22 C21 C24 122.44(18)
C22 C21 C20 117.69(18)
C4 C5 C6 122.5(2)
C4 C5 C10 118.0(2)
C10 C5 C6 119.44(19)
C22 C23 H23 120.5
C18 C23 H23 120.5
C18 C23 C22 119.02(18)
C5 C6 H6 119.3
C7 C6 C5 121.5(2)
C7 C6 H6 119.3
C20 C19 H19 120.6
C20 C19 C18 118.88(19)
C18 C19 H19 120.6
C24 C25 H25A 109.5
C24 C25 H25B 109.5
C24 C25 H25C 109.5
H25A C25 H25B 109.5
H25A C25 H25C 109.5
H25B C25 H25C 109.5
C21 C22 H22 119.2
C23 C22 C21 121.52(19)
C23 C22 H22 119.2
C3 C2 C28 122.8(2)
C1 C2 C3 117.9(2)
C1 C2 C28 119.3(2)
C23 C18 S1 120.72(15)
C23 C18 C19 120.91(18)
C19 C18 S1 118.37(15)
O5 C28 C2 111.63(19)
O5 C28 H28 109.0
O6 C28 O5 108.26(17)
O6 C28 C2 109.95(19)
O6 C28 H28 109.0
C2 C28 H28 109.0
C1 C10 C9 119.94(19)
C5 C10 C9 120.09(19)
C5 C10 C1 119.96(19)
O6 C30 H30A 109.5
O6 C30 H30B 109.5
O6 C30 H30C 109.5
H30A C30 H30B 109.5
H30A C30 H30C 109.5
H30B C30 H30C 109.5
N1 C11 C8 125.47(19)
N1 C11 H11 117.3
C8 C11 H11 117.3
C15 C16 C17 120.4(2)
C15 C16 H16 119.8
C17 C16 H16 119.8
C8 C7 H7 119.4
C6 C7 C8 121.2(2)
C6 C7 H7 119.4

loop_
_geom_bond_atom_site_label_1
_geom_bond_atom_site_label_2
_geom_bond_distance
S1 O3 1.4406(14)
S1 O4 1.4383(15)
S1 C17 1.7734(19)
S1 C18 1.761(2)
O1 H1 0.8400
O1 C1 1.344(3)
O5 C29 1.419(3)
O5 C28 1.428(3)
O6 C28 1.392(3)
O6 C30 1.436(3)
O2 C9 1.272(3)
N1 H1A 0.8800
N1 C12 1.408(3)
N1 C11 1.337(3)
C26 H26A 0.9800
C26 H26B 0.9800
C26 H26C 0.9800
C26 C24 1.529(3)
C15 H15 0.9500
C15 C14 1.391(3)
C15 C16 1.380(3)
C27 H27A 0.9800
C27 H27B 0.9800
C27 H27C 0.9800
C27 C24 1.540(3)
C29 H29A 0.9800
C29 H29B 0.9800
C29 H29C 0.9800
C14 H14 0.9500
C14 C13 1.379(3)
C17 C12 1.413(3)
C17 C16 1.396(3)
C4 H4 0.9500
C4 C3 1.379(3)
C4 C5 1.412(3)
C9 C8 1.439(3)
C9 C10 1.457(3)
C3 H3 0.9500
C3 C2 1.396(3)
C12 C13 1.399(3)
C24 C21 1.531(3)
C24 C25 1.540(3)
C13 H13 0.9500
C20 H20 0.9500
C20 C21 1.402(3)
C20 C19 1.378(3)
C8 C11 1.387(3)
C8 C7 1.445(3)
C1 C2 1.396(3)
C1 C10 1.417(3)
C21 C22 1.396(3)
C5 C6 1.435(3)
C5 C10 1.416(3)
C23 H23 0.9500
C23 C22 1.392(3)
C23 C18 1.387(3)
C6 H6 0.9500
C6 C7 1.356(3)
C19 H19 0.9500
C19 C18 1.398(3)
C25 H25A 0.9800
C25 H25B 0.9800
C25 H25C 0.9800
C22 H22 0.9500
C2 C28 1.511(3)
C28 H28 1.0000
C30 H30A 0.9800
C30 H30B 0.9800
C30 H30C 0.9800
C11 H11 0.9500
C16 H16 0.9500
C7 H7 0.9500

loop_
_geom_torsion_atom_site_label_1
_geom_torsion_atom_site_label_2
_geom_torsion_atom_site_label_3
_geom_torsion_atom_site_label_4
_geom_torsion
S1 C17 C12 N1 0.4(3)
S1 C17 C12 C13 -179.48(15)
S1 C17 C16 C15 178.09(15)
O1 C1 C2 C3 -177.82(19)
O1 C1 C2 C28 3.6(3)
O1 C1 C10 C9 -0.8(3)
O1 C1 C10 C5 179.70(18)
O3 S1 C17 C12 -37.97(19)
O3 S1 C17 C16 143.72(15)
O3 S1 C18 C23 9.26(19)
O3 S1 C18 C19 -171.49(15)
O2 C9 C8 C11 0.1(3)
O2 C9 C8 C7 178.33(18)
O2 C9 C10 C1 3.5(3)
O2 C9 C10 C5 -177.03(18)
O4 S1 C17 C12 -167.92(16)
O4 S1 C17 C16 13.77(17)
O4 S1 C18 C23 140.08(16)
O4 S1 C18 C19 -40.67(18)
N1 C12 C13 C14 -177.91(18)
C26 C24 C21 C20 -171.37(18)
C26 C24 C21 C22 8.5(3)
C15 C14 C13 C12 -1.2(3)
C27 C24 C21 C20 -50.6(2)
C27 C24 C21 C22 129.3(2)
C29 O5 C28 O6 142.9(2)
C29 O5 C28 C2 -96.0(2)
C14 C15 C16 C17 1.1(3)
C17 S1 C18 C23 -106.45(17)
C17 S1 C18 C19 72.80(17)
C17 C12 C13 C14 2.0(3)
C4 C3 C2 C1 -1.7(3)
C4 C3 C2 C28 176.8(2)
C4 C5 C6 C7 179.3(2)
C4 C5 C10 C9 178.50(18)
C4 C5 C10 C1 -2.0(3)
C9 C8 C11 N1 -0.2(3)
C9 C8 C7 C6 -0.6(3)
C3 C4 C5 C6 -176.1(2)
C3 C4 C5 C10 3.4(3)
C3 C2 C28 O5 -49.5(3)
C3 C2 C28 O6 70.7(3)
C12 N1 C11 C8 179.69(18)
C12 C17 C16 C15 -0.3(3)
C24 C21 C22 C23 -177.96(18)
C20 C21 C22 C23 1.9(3)
C20 C19 C18 S1 -177.99(15)
C20 C19 C18 C23 1.3(3)
C8 C9 C10 C1 -176.66(18)
C8 C9 C10 C5 2.8(3)
C1 C2 C28 O5 129.0(2)
C1 C2 C28 O6 -110.8(2)
C21 C20 C19 C18 -0.2(3)
C5 C4 C3 C2 -1.5(3)
C5 C6 C7 C8 1.5(3)
C6 C5 C10 C9 -2.0(3)
C6 C5 C10 C1 177.46(19)
C19 C20 C21 C24 178.58(18)
C19 C20 C21 C22 -1.3(3)
C25 C24 C21 C20 68.3(2)
C25 C24 C21 C22 -111.8(2)
C22 C23 C18 S1 178.56(15)
C22 C23 C18 C19 -0.7(3)
C2 C1 C10 C9 178.31(18)
C2 C1 C10 C5 -1.2(3)
C18 S1 C17 C12 77.58(18)
C18 S1 C17 C16 -100.73(16)
C18 C23 C22 C21 -1.0(3)
C10 C9 C8 C11 -179.75(18)
C10 C9 C8 C7 -1.5(3)
C10 C1 C2 C3 3.0(3)
C10 C1 C2 C28 -175.51(19)
C10 C5 C6 C7 -0.2(3)
C30 O6 C28 O5 -68.6(2)
C30 O6 C28 C2 169.24(19)
C11 N1 C12 C17 -166.78(18)
C11 N1 C12 C13 13.1(3)
C11 C8 C7 C6 177.6(2)
C16 C15 C14 C13 -0.3(3)
C16 C17 C12 N1 178.65(17)
C16 C17 C12 C13 -1.3(3)
C7 C8 C11 N1 -178.42(19)
